data_2002870
loop_
_publ_author_name
'Mueller-Buschbaum, Hk'
'Scheske, St'

_publ_section_title
;
Oxometallate mit partiell salzartigem Anion: Die Kristallchemie von Ba
Ni2 (M O4)(2-x) (V O4)x (M= As (x=0.67) und P (x=0.64)) und Sr Ni2 (As
O4)(2-x) (V O4)x (x=0.62)
;
_journal_name_full 'Journal of the Less-Common Metals'
_journal_page_first 313
_journal_page_last 320
_journal_paper_doi 10.1016/0022-5088(91)90153-U
_journal_volume 171
_journal_year 1991
_chemical_formula_structural 'Sr Ni2 (As O4)1.38 (V O4).62'
_chemical_formula_sum 'As1.38 Ni2 O8 Sr V0.62'
_chemical_name_systematic
;
Strontium nickel arsenate vanadate (1/2/1.38/.62)
;
_space_group_IT_number 110
_symmetry_cell_setting tetragonal
_symmetry_Int_Tables_number 110
_symmetry_space_group_name_Hall 'I 4bw -2c'
_symmetry_space_group_name_H-M 'I 41 c d'
_cell_angle_alpha 90
_cell_angle_beta 90
_cell_angle_gamma 90
_cell_formula_units_Z 8
_cell_length_a 12.1595(10)
_cell_length_b 12.1595(10)
_cell_length_c 8.2241(28)
_cell_volume 1216.0
_refine_ls_R_factor_all 0.036
_cod_original_formula_sum 'As1.38 Ni2 O8 Sr V.62'
_cod_database_code 2002870

loop_
_symmetry_equiv_pos_as_xyz
x,y,z
-x,y,1/2+z
y,1/2-x,1/4+z
y,1/2+x,3/4+z
-x,-y,z
x,-y,1/2+z
-y,1/2+x,1/4+z
-y,1/2-x,3/4+z
1/2+x,1/2+y,1/2+z
1/2-x,1/2+y,z
1/2+y,-x,3/4+z
1/2+y,x,1/4+z
1/2-x,1/2-y,1/2+z
1/2+x,1/2-y,z
1/2-y,x,3/4+z
1/2-y,-x,1/4+z

loop_
_atom_site_label
_atom_site_type_symbol
_atom_site_symmetry_multiplicity
_atom_site_Wyckoff_symbol
_atom_site_fract_x
_atom_site_fract_y
_atom_site_fract_z
_atom_site_occupancy
_atom_site_attached_hydrogens
_atom_site_calc_flag
Sr1 Sr2+ 8 a 0. 0. 0. 1. 0 d
Ni1 Ni2+ 16 b 0.3296(6) 0.3327(7) 0.2441(8) 1. 0 d
As1 As5+ 16 b 0.2536(4) 0.0776(1) 0.1172(9) 0.69 0 d
V1 V5+ 16 b 0.2536(4) 0.0776(1) 0.1172(9) 0.31 0 d
O1 O2- 16 b 0.163(2) 0.498(2) 0.028(3) 1. 0 d
O2 O2- 16 b 0.337(2) 0.678(2) 0.500(2) 1. 0 d
O3 O2- 16 b 0.152(2) 0.669(2) 0.742(2) 1. 0 d
O4 O2- 16 b 0.346(2) 0.496(3) 0.225(3) 1. 0 d

loop_
_atom_type_symbol
_atom_type_oxidation_number
Sr2+ 2.000
Ni2+ 2.000
As5+ 5.000
V5+ 5.000
O2- -2.000
